data_4134711
loop_
_publ_author_name
'Lin, Kun'
'Gong, Pifu'
'Chu, Shihang'
'Li, Qiang'
'Lin, Zheshuai'
'Wu, Hui'
'Wang, Qingxiao'
'Wang, Jinguo'
'Kim, Moon J.'
'Kato, Kenichi'
'Wang, Chin-Wei'
'Liu, Xinzhi'
'Huang, Qingzhen'
'Chen, Jun'
'Zhu, He'
'Deng, Jinxia'
'Xing, Xianran'

_publ_section_title
;
 Strong Second Harmonic Generation in a Tungsten Bronze Oxide by Enhancing
 Local Structural Distortion.
;
_journal_issue 16
_journal_name_full 'Journal of the American Chemical Society'
_journal_page_first 7480
_journal_page_last 7486
_journal_paper_doi 10.1021/jacs.0c00133
_journal_volume 142
_journal_year 2020
_chemical_formula_sum 'Li0.687 Nb5 O15 Pb2.157'
_chemical_formula_weight 1156.2
_space_group_IT_number 31
_space_group_name_Hall 'P -2 -2bc'
_space_group_name_H-M_alt 'P n 21 m'
_symmetry_cell_setting orthorhombic
_symmetry_Int_Tables_number 31
_symmetry_space_group_name_Hall 'P -2 -2bc'
_symmetry_space_group_name_H-M 'P n 21 m'
_cell_angle_alpha 90
_cell_angle_beta 90
_cell_angle_gamma 90
_cell_formula_units_Z 4
_cell_length_a 12.38233(11)
_cell_length_b 12.66874(12)
_cell_length_c 7.66215(6)
_cell_measurement_temperature 300
_cell_volume 1201.950(18)
_diffrn_ambient_temperature 300
_diffrn_measurement_device BT-1
_diffrn_radiation_probe neutron
_diffrn_radiation_type neutron
_diffrn_radiation_wavelength 2.0775
_exptl_absorpt_coefficient_mu 0.021
_exptl_crystal_density_diffrn 6.3893
_exptl_crystal_F_000 2016
_pd_char_colour colourless
_pd_meas_2theta_range_inc 0.05
_pd_meas_2theta_range_max 166.450
_pd_meas_2theta_range_min 3.000
_pd_meas_number_of_points 3270
_pd_proc_2theta_range_inc 0.05
_pd_proc_2theta_range_max 166.45
_pd_proc_2theta_range_min 3
_pd_proc_ls_pref_orient_corr none
_pd_proc_ls_profile_function Pseudo-Voigt
_pd_proc_ls_prof_R_factor 0.0123
_pd_proc_ls_prof_wR_expected 0.0301
_pd_proc_ls_prof_wR_factor 0.0195
_refine_diff_density_max 0.19
_refine_diff_density_min -0.22
_refine_ls_goodness_of_fit_all 2.13
_refine_ls_number_constraints 2
_refine_ls_number_parameters 157
_refine_ls_number_restraints 0
_refine_ls_R_factor_all 0.0880
_refine_ls_R_factor_gt 0.0787
_refine_ls_shift/su_max 0.0000
_refine_ls_shift/su_mean 0.0000
_refine_ls_weighting_scheme sigma
_refine_ls_wR_factor_all 0.0653
_refine_ls_wR_factor_gt 0.0629
_cod_data_source_file ja0c00133_si_002.cif
_cod_data_source_block I
_cod_depositor_comments 'Adding full bibliography for 4134711.cif.'
_cod_original_sg_symbol_Hall 'P -2xbc;2ybc;-2z'
_cod_database_code 4134711
_publcif_funding_html
;
;

loop_
_space_group_symop_id
_space_group_symop_operation_xyz
1 x,y,z
2 -x,y+1/2,-z+1/2
3 -x,y+1/2,z+1/2
4 x,y,-z

loop_
_atom_site_label
_atom_site_type_symbol
_atom_site_fract_x
_atom_site_fract_y
_atom_site_fract_z
_atom_site_adp_type
_atom_site_U_iso_or_equiv
_atom_site_site_symmetry_multiplicity
_atom_site_occupancy
_atom_site_calc_flag
_atom_site_refinement_flags
_atom_site_disorder_assembly
_atom_site_disorder_group
Nb1 Nb 0.9592(3) 0.1692(3) 0.2508(6) Uiso 0.0092(9) 4 1 d . . .
Nb2 Nb 0.6766(3) 0.3027(3) 0.2494(6) Uiso 0.0083(7) 4 1 d . . .
Nb3 Nb 0.5430(3) 0.0215(3) 0.2500(7) Uiso 0.0116(9) 4 1 d . . .
Nb4 Nb 0.7493(4) 0.5909(3) 0.2532(9) Uiso 0.0132(7) 4 1 d . . .
Nb5 Nb 0.1767(3) 0.3827(3) 0.2480(7) Uiso 0.0114(8) 4 1 d . . .
O1 O 0.7530(8) 0.4241(7) 0.2022(14) Uiso 0.017(2) 4 1 d . . .
O2 O 0.0334(6) 0.2958(7) 0.2808(11) Uiso 0.0052(16) 4 1 d . . .
O3 O 0.2442(7) 0.2346(7) 0.2047(13) Uiso 0.0090(19) 4 1 d . . .
O4 O 0.8214(6) 0.2200(7) 0.2060(11) Uiso 0.0076(15) 4 1 d . . .
O5 O 0.8874(8) 0.0123(7) 0.2052(13) Uiso 0.014(2) 4 1 d . . .
O6 O 0.6214(10) 0.1410(8) 0.2864(17) Uiso 0.027(3) 4 1 d . . .
O7 O 0.4078(7) 0.0839(6) 0.2148(12) Uiso 0.0083(17) 4 1 d . . .
O8 O 0.3229(7) 0.4215(6) 0.2102(12) Uiso 0.0107(18) 4 1 d . . .
O9 O 0.5329(7) 0.3564(7) 0.2750(14) Uiso 0.0131(19) 4 1 d . . .
O10 O 0.0908(8) 0.0689(6) 0.2886(11) Uiso 0.0102(19) 4 1 d . . .
Pb1 Pb 0.9462(2) 0.4623(3) 0.5 Uiso 0.0213(8) 2 1 d . . .
Pb2 Pb 0.4033(3) 0.3006(3) 0.5 Uiso 0.0254(9) 2 1 d . . .
O11 O 0.7015(11) 0.2942(11) 0.5 Uiso 0.010(3) 2 1 d . . .
O12 O 0.5165(9) -0.0114(9) 0.5 Uiso 0.008(3) 2 1 d . . .
O13 O 0.2075(11) 0.3579(11) 0.5 Uiso 0.010(2) 2 1 d . . .
O14 O 0.2647(13) 0.1089(13) 0.5 Uiso 0.017(3) 2 1 d . . .
O15 O 0.9293(10) 0.1465(9) 0.5 Uiso 0.0024(14) 2 1 d . . .
Pb3 Pb 0.9177(3) 0.4298(3) 0 Uiso 0.0223(9) 2 1 d . . .
Pb4 Pb 0.4218(2) 0.2927(3) 0 Uiso 0.0225(9) 2 1 d . . .
O16 O 0.5798(13) -0.0026(11) 0 Uiso 0.021(3) 2 1 d . . .
O17 O 0.2268(10) 0.0518(9) 0 Uiso 0.005(2) 2 1 d . . .
O18 O 0.9933(9) 0.1525(9) 0 Uiso 0.0024(14) 2 1 d . . .
O19 O 0.6500(9) 0.2702(9) 0 Uiso 0.003(2) 2 1 d . . .
O20 O 0.1361(10) 0.3945(10) 0 Uiso 0.009(2) 2 1 d . . .
Pb5 Pb 0.7570(15) 0.0876(12) 0 Uiso 0.007(2) 2 0.161(4) d . . .
Pb6 Pb 0.7533(16) 0.0896(13) 0.5 Uiso 0.007(2) 2 0.152(4) d . . .
Li1 Li 0.753(5) 0.131(4) 0.5 Uiso 0.020(9) 2 0.77(7) d . . .
Li2 Li 0.797(5) 0.102(5) 0 Uiso 0.020(9) 2 0.60(6) d . . .

loop_
_atom_site_aniso_label
_atom_site_aniso_type_symbol
_atom_site_aniso_U_11
_atom_site_aniso_U_22
_atom_site_aniso_U_33
_atom_site_aniso_U_12
_atom_site_aniso_U_13
_atom_site_aniso_U_23
? ? ? ? ? ? ? ?

loop_
_atom_type_symbol
_atom_type_scat_length_neutron
_atom_type_scat_source
Li -1.900 International_Tables_Vol_C
Nb 7.054 International_Tables_Vol_C
O 5.803 International_Tables_Vol_C
Pb 9.405 International_Tables_Vol_C

loop_
_exptl_crystal_face_index_h
_exptl_crystal_face_index_k
_exptl_crystal_face_index_l
_exptl_crystal_face_perp_dist
? ? ? ?

loop_
_geom_angle_atom_site_label_1
_geom_angle_atom_site_label_2
_geom_angle_atom_site_label_3
_geom_angle_site_symmetry_1
_geom_angle_site_symmetry_2
_geom_angle_site_symmetry_3
_geom_angle
_geom_angle_publ_flag
O2 Nb1 O4 1_655 . . 100.2(4) ?
O2 Nb1 O5 1_655 . . 174.1(4) ?
O2 Nb1 O10 1_655 . 1_655 97.0(4) ?
O2 Nb1 O15 1_655 . . 95.7(5) ?
O2 Nb1 O18 1_655 . . 96.1(5) ?
O4 Nb1 O5 . . . 85.0(4) ?
O4 Nb1 O10 . . 1_655 162.8(4) ?
O4 Nb1 O15 . . . 93.3(5) ?
O4 Nb1 O18 . . . 93.1(4) ?
O5 Nb1 O10 . . 1_655 77.8(4) ?
O5 Nb1 O15 . . . 86.9(4) ?
O5 Nb1 O18 . . . 80.6(4) ?
O10 Nb1 O15 1_655 . . 85.6(4) ?
O10 Nb1 O18 1_655 . . 84.5(4) ?
O15 Nb1 O18 . . . 165.4(5) ?
O1 Nb2 O4 . . . 87.0(4) ?
O1 Nb2 O6 . . . 166.5(5) ?
O1 Nb2 O9 . . . 101.6(4) ?
O1 Nb2 O11 . . . 99.1(6) ?
O1 Nb2 O19 . . . 94.0(5) ?
O4 Nb2 O6 . . . 79.6(4) ?
O4 Nb2 O9 . . . 170.1(4) ?
O4 Nb2 O11 . . . 89.6(5) ?
O4 Nb2 O19 . . . 83.4(4) ?
O6 Nb2 O9 . . . 91.7(4) ?
O6 Nb2 O11 . . . 82.5(5) ?
O6 Nb2 O19 . . . 83.0(5) ?
O9 Nb2 O11 . . . 93.8(5) ?
O9 Nb2 O19 . . . 91.0(5) ?
O11 Nb2 O19 . . . 164.8(6) ?
O6 Nb3 O7 . . . 98.5(5) ?
O6 Nb3 O8 . . 2_645 93.3(4) ?
O6 Nb3 O9 . . 2_645 170.7(5) ?
O6 Nb3 O12 . . . 96.6(6) ?
O6 Nb3 O16 . . . 98.8(6) ?
O7 Nb3 O8 . . 2_645 168.0(4) ?
O7 Nb3 O9 . . 2_645 90.4(4) ?
O7 Nb3 O12 . . . 94.6(5) ?
O7 Nb3 O16 . . . 97.5(6) ?
O8 Nb3 O9 2_645 . 2_645 77.7(3) ?
O8 Nb3 O12 2_645 . . 82.2(4) ?
O8 Nb3 O16 2_645 . . 82.4(5) ?
O9 Nb3 O12 2_645 . . 79.7(5) ?
O9 Nb3 O16 2_645 . . 82.8(5) ?
O12 Nb3 O16 . . . 158.8(6) ?
O1 Nb4 O3 . . 2_655 176.3(5) ?
O1 Nb4 O7 . . 2_655 89.9(4) ?
O1 Nb4 O10 . . 2_655 79.4(4) ?
O1 Nb4 O14 . . 2_655 86.4(6) ?
O1 Nb4 O17 . . 2_655 85.7(5) ?
O3 Nb4 O7 2_655 . 2_655 93.8(4) ?
O3 Nb4 O10 2_655 . 2_655 96.9(4) ?
O3 Nb4 O14 2_655 . 2_655 93.6(6) ?
O3 Nb4 O17 2_655 . 2_655 94.2(5) ?
O7 Nb4 O10 2_655 . 2_655 169.3(4) ?
O7 Nb4 O14 2_655 . 2_655 92.4(6) ?
O7 Nb4 O17 2_655 . 2_655 91.0(5) ?
O10 Nb4 O14 2_655 . 2_655 86.9(6) ?
O10 Nb4 O17 2_655 . 2_655 88.3(5) ?
O14 Nb4 O17 2_655 . 2_655 171.3(6) ?
O2 Nb5 O3 . . . 83.5(4) ?
O2 Nb5 O5 . . 2_655 94.5(4) ?
O2 Nb5 O8 . . . 163.4(4) ?
O2 Nb5 O13 . . . 87.9(5) ?
O2 Nb5 O20 . . . 86.5(5) ?
O3 Nb5 O5 . . 2_655 177.4(5) ?
O3 Nb5 O8 . . . 80.0(4) ?
O3 Nb5 O13 . . . 86.3(5) ?
O3 Nb5 O20 . . . 91.0(5) ?
O5 Nb5 O8 2_655 . . 102.0(4) ?
O5 Nb5 O13 2_655 . . 91.9(5) ?
O5 Nb5 O20 2_655 . . 90.6(5) ?
O8 Nb5 O13 . . . 90.4(5) ?
O8 Nb5 O20 . . . 94.4(5) ?
O13 Nb5 O20 . . . 174.1(6) ?

loop_
_geom_bond_atom_site_label_1
_geom_bond_atom_site_label_2
_geom_bond_site_symmetry_1
_geom_bond_site_symmetry_2
_geom_bond_distance
_geom_bond_publ_flag
Nb1 O2 . 1_655 1.863(9) ?
Nb1 O4 . . 1.857(9) ?
Nb1 O5 . . 2.206(10) ?
Nb1 O10 . 1_655 2.086(10) ?
Nb1 O15 . . 1.966(5) ?
Nb1 O18 . . 1.979(5) ?
Nb2 O1 . . 1.841(10) ?
Nb2 O4 . . 2.102(9) ?
Nb2 O6 . . 2.178(11) ?
Nb2 O9 . . 1.916(10) ?
Nb2 O11 . . 1.948(5) ?
Nb2 O19 . . 1.982(6) ?
Nb3 O6 . . 1.819(11) ?
Nb3 O7 . . 1.872(10) ?
Nb3 O8 . 2_645 2.110(9) ?
Nb3 O9 . 2_645 2.301(10) ?
Nb3 O12 . . 1.988(6) ?
Nb3 O16 . . 1.992(6) ?
Nb4 O1 . . 2.150(10) ?
Nb4 O3 . 2_655 1.850(10) ?
Nb4 O7 . 2_655 1.963(10) ?
Nb4 O10 . 2_655 2.024(11) ?
Nb4 O14 . 2_655 1.961(7) ?
Nb4 O17 . 2_655 1.977(7) ?
Nb5 O2 . . 2.103(9) ?
Nb5 O3 . . 2.081(9) ?
Nb5 O5 . 2_655 1.858(10) ?
Nb5 O8 . . 1.898(10) ?
Nb5 O13 . . 1.993(6) ?
Nb5 O20 . . 1.972(6) ?

loop_
_geom_hbond_atom_site_label_D
_geom_hbond_atom_site_label_H
_geom_hbond_atom_site_label_A
_geom_hbond_site_symmetry_D
_geom_hbond_site_symmetry_H
_geom_hbond_site_symmetry_A
_geom_hbond_distance_DH
_geom_hbond_distance_HA
_geom_hbond_distance_DA
_geom_hbond_angle_DHA
_geom_hbond_publ_flag
? ? ? ? ? ? ? ? ? ? ?

loop_
_geom_torsion_atom_site_label_1
_geom_torsion_atom_site_label_2
_geom_torsion_atom_site_label_3
_geom_torsion_atom_site_label_4
_geom_torsion_site_symmetry_1
_geom_torsion_site_symmetry_2
_geom_torsion_site_symmetry_3
_geom_torsion_site_symmetry_4
_geom_torsion
_geom_torsion_publ_flag
? ? ? ? ? ? ? ? ? ?

loop_
_restr_angle_atom_site_label_1
_restr_angle_site_symmetry_1
_restr_angle_atom_site_label_2
_restr_angle_site_symmetry_2
_restr_angle_atom_site_label_3
_restr_angle_site_symmetry_3
_restr_angle_target
_restr_angle_target_weight_param
? ? ? ? ? ? ? ?

loop_
_restr_distance_atom_site_label_1
_restr_distance_site_symmetry_1
_restr_distance_atom_site_label_2
_restr_distance_site_symmetry_2
_restr_distance_target
_restr_distance_target_weight_param
? ? ? ? ? ?

loop_
_restr_equal_angle_atom_site_label_1
_restr_equal_angle_site_symmetry_1
_restr_equal_angle_atom_site_label_2
_restr_equal_angle_site_symmetry_2
_restr_equal_angle_atom_site_label_3
_restr_equal_angle_site_symmetry_3
_restr_equal_angle_class_class_id
_restr_equal_angle_class_target_weight_param
? ? ? ? ? ? ? ?

loop_
_restr_equal_distance_atom_site_label_1
_restr_equal_distance_site_symmetry_1
_restr_equal_distance_atom_site_label_2
_restr_equal_distance_site_symmetry_2
_restr_equal_distance_class_class_id
_restr_equal_distance_class_target_weight_param
? ? ? ? ? ?

loop_
_restr_equal_torsion_atom_site_label_1
_restr_equal_torsion_site_symmetry_1
_restr_equal_torsion_atom_site_label_2
_restr_equal_torsion_site_symmetry_2
_restr_equal_torsion_atom_site_label_3
_restr_equal_torsion_site_symmetry_3
_restr_equal_torsion_atom_site_label_4
_restr_equal_torsion_site_symmetry_4
_restr_equal_torsion_class_class_id
_restr_equal_torsion_class_target_weight_param
? ? ? ? ? ? ? ? ? ?

loop_
_restr_torsion_atom_site_label_1
_restr_torsion_site_symmetry_1
_restr_torsion_atom_site_label_2
_restr_torsion_site_symmetry_2
_restr_torsion_atom_site_label_3
_restr_torsion_site_symmetry_3
_restr_torsion_atom_site_label_4
_restr_torsion_site_symmetry_4
_restr_torsion_angle_target
_restr_torsion_weight_param
? ? ? ? ? ? ? ? ? ?

loop_
_jana_atom_site_adp_c_label
_jana_atom_site_adp_c_type_symbol
_jana_atom_site_adp_c_111
_jana_atom_site_adp_c_112
_jana_atom_site_adp_c_113
_jana_atom_site_adp_c_122
_jana_atom_site_adp_c_123
_jana_atom_site_adp_c_133
_jana_atom_site_adp_c_222
_jana_atom_site_adp_c_223
_jana_atom_site_adp_c_233
_jana_atom_site_adp_c_333
? ? ? ? ? ? ? ? ? ? ? ?

loop_
_jana_atom_site_adp_d_label
_jana_atom_site_adp_d_type_symbol
_jana_atom_site_adp_d_1111
_jana_atom_site_adp_d_1112
_jana_atom_site_adp_d_1113
_jana_atom_site_adp_d_1122
_jana_atom_site_adp_d_1123
_jana_atom_site_adp_d_1133
_jana_atom_site_adp_d_1222
_jana_atom_site_adp_d_1223
_jana_atom_site_adp_d_1233
_jana_atom_site_adp_d_1333
_jana_atom_site_adp_d_2222
_jana_atom_site_adp_d_2223
_jana_atom_site_adp_d_2233
_jana_atom_site_adp_d_2333
_jana_atom_site_adp_d_3333
? ? ? ? ? ? ? ? ? ? ? ? ? ? ? ? ?

loop_
_jana_atom_site_adp_e_label
_jana_atom_site_adp_e_type_symbol
_jana_atom_site_adp_e_11111
_jana_atom_site_adp_e_11112
_jana_atom_site_adp_e_11113
_jana_atom_site_adp_e_11122
_jana_atom_site_adp_e_11123
_jana_atom_site_adp_e_11133
_jana_atom_site_adp_e_11222
_jana_atom_site_adp_e_11223
_jana_atom_site_adp_e_11233
_jana_atom_site_adp_e_11333
_jana_atom_site_adp_e_12222
_jana_atom_site_adp_e_12223
_jana_atom_site_adp_e_12233
_jana_atom_site_adp_e_12333
_jana_atom_site_adp_e_13333
_jana_atom_site_adp_e_22222
_jana_atom_site_adp_e_22223
_jana_atom_site_adp_e_22233
_jana_atom_site_adp_e_22333
_jana_atom_site_adp_e_23333
_jana_atom_site_adp_e_33333
? ? ? ? ? ? ? ? ? ? ? ? ? ? ? ? ? ? ? ? ? ? ?

loop_
_jana_atom_site_adp_f_label
_jana_atom_site_adp_f_type_symbol
_jana_atom_site_adp_f_111111
_jana_atom_site_adp_f_111112
_jana_atom_site_adp_f_111113
_jana_atom_site_adp_f_111122
_jana_atom_site_adp_f_111123
_jana_atom_site_adp_f_111133
_jana_atom_site_adp_f_111222
_jana_atom_site_adp_f_111223
_jana_atom_site_adp_f_111233
_jana_atom_site_adp_f_111333
_jana_atom_site_adp_f_112222
_jana_atom_site_adp_f_112223
_jana_atom_site_adp_f_112233
_jana_atom_site_adp_f_112333
_jana_atom_site_adp_f_113333
_jana_atom_site_adp_f_122222
_jana_atom_site_adp_f_122223
_jana_atom_site_adp_f_122233
_jana_atom_site_adp_f_122333
_jana_atom_site_adp_f_123333
_jana_atom_site_adp_f_133333
_jana_atom_site_adp_f_222222
_jana_atom_site_adp_f_222223
_jana_atom_site_adp_f_222233
_jana_atom_site_adp_f_222333
_jana_atom_site_adp_f_223333
_jana_atom_site_adp_f_233333
_jana_atom_site_adp_f_333333
? ? ? ? ? ? ? ? ? ? ? ? ? ? ? ? ? ? ? ? ? ? ? ? ? ? ? ? ? ?

loop_
_publcif_info_cif.paper_type
?
